data_9005786
loop_
_publ_author_name
'Armbruster, T.'

_publ_section_title
;
 Ar, N2, CO2 in the structural cavities of cordierite,
 an optical and X-ray single-crystal study
 Sample: Ruby Island natural
;
_journal_name_full 'Physics and Chemistry of Minerals'
_journal_page_first 233
_journal_page_last 245
_journal_paper_doi 10.1007/BF00311293
_journal_volume 12
_journal_year 1985
_chemical_formula_sum 'Al4 Mg2 Na0.05 O18.7 Si5'
_chemical_name_mineral Cordierite
_space_group_IT_number 66
_symmetry_space_group_name_Hall '-C 2 2c'
_symmetry_space_group_name_H-M 'C c c m'
_cell_angle_alpha 90
_cell_angle_beta 90
_cell_angle_gamma 90
_cell_formula_units_Z 4
_cell_length_a 17.066
_cell_length_b 9.722
_cell_length_c 9.345
_cell_volume 1550.482
_database_code_amcsd 0007368
_exptl_crystal_density_diffrn 2.559
_cod_original_formula_sum 'O18.7 Al4 Si5 Mg2 Na.05'
_cod_database_code 9005786

loop_
_space_group_symop_operation_xyz
x,y,z
1/2+x,1/2+y,z
x,-y,1/2+z
1/2+x,1/2-y,1/2+z
-x,y,1/2-z
1/2-x,1/2+y,1/2-z
-x,y,1/2+z
1/2-x,1/2+y,1/2+z
x,-y,1/2-z
1/2+x,1/2-y,1/2-z
x,y,-z
1/2+x,1/2+y,-z
-x,-y,z
1/2-x,1/2-y,z
-x,-y,-z
1/2-x,1/2-y,-z

loop_
_atom_site_aniso_label
_atom_site_aniso_U_11
_atom_site_aniso_U_22
_atom_site_aniso_U_33
_atom_site_aniso_U_12
_atom_site_aniso_U_13
_atom_site_aniso_U_23
O11 0.01100 0.00760 0.00660 -0.00090 0.00240 -0.00070
O16 0.00770 0.01020 0.00780 -0.00080 -0.00010 -0.00290
O13 0.00990 0.00860 0.00790 0.00120 -0.00160 -0.00150
O26 0.00740 0.01490 0.01610 -0.00220 0.00000 0.00000
O21 0.01170 0.01090 0.01640 0.00490 0.00000 0.00000
O23 0.01400 0.00620 0.01680 -0.00260 0.00000 0.00000
AlT11 0.00850 0.00640 0.00630 0.00130 0.00000 0.00000
SiT16 0.00600 0.00700 0.00560 0.00000 0.00000 0.00000
SiT21 0.00650 0.00490 0.00540 0.00020 0.00000 0.00000
SiT23 0.00560 0.00570 0.00520 -0.00060 0.00000 0.00000
AlT26 0.00560 0.00610 0.00580 0.00070 0.00000 0.00000
MgM 0.00690 0.00650 0.00780 0.00000 0.00000 0.00010
NaChO 0.02000 0.03000 0.03000 0.00000 0.00000 0.00000
OCh1/4 0.07000 0.06000 0.03600 0.00000 0.00000 0.00000
OCh1/4a 0.07000 0.13000 0.01900 0.00000 0.00000 -0.01400

loop_
_atom_site_label
_atom_site_fract_x
_atom_site_fract_y
_atom_site_fract_z
_atom_site_occupancy
_atom_site_type_symbol
_atom_site_attached_hydrogens
O11 0.24747 -0.10311 0.35888 1.00000 O 0
O16 0.06232 -0.41636 0.34882 1.00000 O 0
O13 -0.17343 -0.31011 0.35848 1.00000 O 0
O26 0.04317 -0.24765 0.00000 1.00000 O 0
O21 0.12235 0.18473 0.00000 1.00000 O 0
O23 0.16477 -0.07966 0.00000 1.00000 O 0
AlT11 0.25000 0.25000 0.25014 1.00000 Al 0
SiT16 0.00000 0.50000 0.25000 1.00000 Si 0
SiT21 0.19268 0.07800 0.00000 1.00000 Si 0
SiT23 -0.13523 0.23722 0.00000 1.00000 Si 0
AlT26 0.05086 0.30802 0.00000 1.00000 Al 0
MgM 0.33737 0.00000 0.25000 1.00000 Mg 0
NaChO 0.00000 0.00000 0.25000 0.05000 Na 0
OCh1/4 0.00000 0.00000 0.25000 0.30000 O 0
OCh1/4a 0.06170 0.00000 0.25000 0.20000 O 0

loop_
_cod_changelog_entry_id
_cod_changelog_entry_author
_cod_changelog_entry_date
_cod_changelog_entry_text
1
;cod-tools version 3.8.0
Id: cif_guess_AMCSD_atom_types 9581 2023-05-17 12:35:41Z saulius
;
2023-05-23T09:13:40+03:00
;Derived atom types and hydrogen counts
from atom names that follow the AMCSD naming convention
(Wat == water, O-H == hydroxyl).
;

loop_
_cod_related_entry_id
_cod_related_entry_database
_cod_related_entry_code
1 AMCSD 0007368
